data_2232414
loop_
_publ_author_name
'Neuba, Adam'
'Fl\"orke, Ulrich'
'Henkel, Gerald'

_publ_section_title
;
 <i>N</i>-Trityl-2-(tritylsulfanyl)aniline
;
_journal_coeditor_code NK2100
_journal_issue 11
_journal_name_full 'Acta Crystallographica Section E'
_journal_page_first o2887
_journal_paper_doi 10.1107/S1600536811039183
_journal_volume 67
_journal_year 2011
_chemical_formula_iupac 'C44 H35 N S'
_chemical_formula_moiety 'C44 H35 N S'
_chemical_formula_sum 'C44 H35 N S'
_chemical_formula_weight 609.79
_chemical_name_systematic
;
<i>N</i>-Trityl-2-(tritylsulfanyl)aniline
;
_space_group_IT_number 4
_symmetry_cell_setting monoclinic
_symmetry_space_group_name_Hall 'P 2yb'
_symmetry_space_group_name_H-M 'P 1 21 1'
_atom_sites_solution_hydrogens difmap
_atom_sites_solution_primary direct
_atom_sites_solution_secondary difmap
_audit_creation_method SHELXL-97
_cell_angle_alpha 90.00
_cell_angle_beta 113.512(3)
_cell_angle_gamma 90.00
_cell_formula_units_Z 2
_cell_length_a 8.2377(10)
_cell_length_b 23.513(3)
_cell_length_c 9.0894(10)
_cell_measurement_reflns_used 756
_cell_measurement_temperature 120(2)
_cell_measurement_theta_max 24.98
_cell_measurement_theta_min 2.59
_cell_volume 1614.4(3)
_computing_cell_refinement 'SAINT (Bruker, 2002)'
_computing_data_collection 'SMART (Bruker, 2002)'
_computing_data_reduction 'SAINT (Bruker, 2002)'
_computing_molecular_graphics 'SHELXTL (Sheldrick, 2008)'
_computing_publication_material 'SHELXTL (Sheldrick, 2008) and local programs'
_computing_structure_refinement 'SHELXTL (Sheldrick, 2008)'
_computing_structure_solution 'SHELXTL (Sheldrick, 2008)'
_diffrn_ambient_temperature 120(2)
_diffrn_measured_fraction_theta_full 1.000
_diffrn_measured_fraction_theta_max 1.000
_diffrn_measurement_device_type 'Bruker SMART APEX'
_diffrn_measurement_method '\f and \w'
_diffrn_radiation_monochromator graphite
_diffrn_radiation_source 'sealed tube'
_diffrn_radiation_type MoK\a
_diffrn_radiation_wavelength 0.71073
_diffrn_reflns_av_R_equivalents 0.0860
_diffrn_reflns_av_sigmaI/netI 0.1207
_diffrn_reflns_limit_h_max 10
_diffrn_reflns_limit_h_min -10
_diffrn_reflns_limit_k_max 30
_diffrn_reflns_limit_k_min -30
_diffrn_reflns_limit_l_max 9
_diffrn_reflns_limit_l_min -11
_diffrn_reflns_number 13465
_diffrn_reflns_theta_full 27.88
_diffrn_reflns_theta_max 27.88
_diffrn_reflns_theta_min 1.73
_exptl_absorpt_coefficient_mu 0.134
_exptl_absorpt_correction_T_max 0.9737
_exptl_absorpt_correction_T_min 0.9534
_exptl_absorpt_correction_type multi-scan
_exptl_absorpt_process_details '(SADABS; Sheldrick, 2004)'
_exptl_crystal_colour colourless
_exptl_crystal_density_diffrn 1.254
_exptl_crystal_density_method 'not measured'
_exptl_crystal_description prism
_exptl_crystal_F_000 644
_exptl_crystal_size_max 0.36
_exptl_crystal_size_mid 0.23
_exptl_crystal_size_min 0.20
_refine_diff_density_max 0.355
_refine_diff_density_min -0.330
_refine_ls_abs_structure_details 'Flack (1983), 3130 Friedel pairs'
_refine_ls_abs_structure_Flack 0.03(7)
_refine_ls_extinction_method none
_refine_ls_goodness_of_fit_ref 0.907
_refine_ls_hydrogen_treatment mixed
_refine_ls_matrix_type full
_refine_ls_number_parameters 419
_refine_ls_number_reflns 7059
_refine_ls_number_restraints 1
_refine_ls_restrained_S_all 0.907
_refine_ls_R_factor_all 0.0874
_refine_ls_R_factor_gt 0.0580
_refine_ls_shift/su_max 0.000
_refine_ls_shift/su_mean 0.000
_refine_ls_structure_factor_coef Fsqd
_refine_ls_weighting_details 'calc w=1/[\s^2^(Fo^2^)+(0.0245P)^2^] where P=(Fo^2^+2Fc^2^)/3'
_refine_ls_weighting_scheme calc
_refine_ls_wR_factor_gt 0.0909
_refine_ls_wR_factor_ref 0.0992
_reflns_number_gt 5106
_reflns_number_total 7059
_reflns_threshold_expression I>2sigma(I)
_cod_data_source_file nk2100.cif
_cod_data_source_block I
_cod_original_sg_symbol_H-M 'P 21'
_cod_database_code 2232414
_cod_database_fobs_code 2232414

loop_
_symmetry_equiv_pos_as_xyz
'x, y, z'
'-x, y+1/2, -z'

loop_
_atom_site_type_symbol
_atom_site_label
_atom_site_fract_x
_atom_site_fract_y
_atom_site_fract_z
_atom_site_U_iso_or_equiv
_atom_site_adp_type
_atom_site_calc_flag
_atom_site_refinement_flags
_atom_site_occupancy
_atom_site_symmetry_multiplicity
S S1 0.84857(9) 0.45253(3) 0.53668(8) 0.02420(17) Uani d . 1 1
N N1 0.8060(3) 0.53874(10) 0.7596(3) 0.0266(6) Uani d . 1 1
C C1 1.0204(4) 0.47875(11) 0.7141(3) 0.0254(7) Uani d . 1 1
C C2 1.1929(4) 0.46002(13) 0.7572(4) 0.0309(7) Uani d . 1 1
H H2A 1.2192 0.4334 0.6911 0.037 Uiso calc R 1 1
C C3 1.3274(4) 0.47992(13) 0.8964(4) 0.0380(9) Uani d . 1 1
H H3A 1.4455 0.4669 0.9268 0.046 Uiso calc R 1 1
C C4 1.2869(4) 0.51873(13) 0.9892(4) 0.0384(9) Uani d . 1 1
H H4A 1.3777 0.5318 1.0859 0.046 Uiso calc R 1 1
C C5 1.1180(4) 0.53900(12) 0.9452(4) 0.0329(8) Uani d . 1 1
H H5A 1.0947 0.5665 1.0109 0.039 Uiso calc R 1 1
C C6 0.9796(4) 0.52008(11) 0.8058(3) 0.0253(7) Uani d . 1 1
C C7 0.7929(3) 0.37851(11) 0.5851(3) 0.0183(6) Uani d . 1 1
C C8 0.7459(4) 0.59533(11) 0.7893(3) 0.0240(7) Uani d . 1 1
C C11 0.6271(3) 0.36367(11) 0.4338(3) 0.0199(6) Uani d . 1 1
C C12 0.4949(4) 0.40342(12) 0.3586(4) 0.0294(7) Uani d . 1 1
H H12A 0.5070 0.4410 0.4000 0.035 Uiso calc R 1 1
C C13 0.3454(4) 0.38895(13) 0.2239(4) 0.0322(8) Uani d . 1 1
H H13A 0.2580 0.4170 0.1727 0.039 Uiso calc R 1 1
C C14 0.3224(4) 0.33499(13) 0.1644(3) 0.0294(7) Uani d . 1 1
H H14A 0.2195 0.3253 0.0726 0.035 Uiso calc R 1 1
C C15 0.4505(4) 0.29457(13) 0.2391(4) 0.0306(7) Uani d . 1 1
H H15A 0.4350 0.2568 0.1988 0.037 Uiso calc R 1 1
C C16 0.6020(4) 0.30866(12) 0.3729(3) 0.0241(6) Uani d . 1 1
H H16A 0.6891 0.2804 0.4231 0.029 Uiso calc R 1 1
C C21 0.7538(4) 0.37820(11) 0.7363(3) 0.0181(6) Uani d . 1 1
C C22 0.5905(4) 0.36177(13) 0.7314(4) 0.0293(7) Uani d . 1 1
H H22A 0.4983 0.3527 0.6310 0.035 Uiso calc R 1 1
C C23 0.5580(4) 0.35815(14) 0.8702(4) 0.0337(8) Uani d . 1 1
H H23A 0.4450 0.3464 0.8635 0.040 Uiso calc R 1 1
C C24 0.6880(4) 0.37143(13) 1.0161(4) 0.0301(7) Uani d . 1 1
H H24A 0.6655 0.3695 1.1106 0.036 Uiso calc R 1 1
C C25 0.8527(4) 0.38774(12) 1.0241(3) 0.0267(7) Uani d . 1 1
H H25A 0.9436 0.3972 1.1249 0.032 Uiso calc R 1 1
C C26 0.8859(4) 0.39040(11) 0.8872(3) 0.0233(6) Uani d . 1 1
H H26A 1.0008 0.4007 0.8955 0.028 Uiso calc R 1 1
C C31 0.9462(3) 0.33825(11) 0.5998(3) 0.0194(6) Uani d . 1 1
C C32 1.0006(4) 0.29479(12) 0.7134(3) 0.0266(7) Uani d . 1 1
H H32A 0.9472 0.2910 0.7882 0.032 Uiso calc R 1 1
C C33 1.1315(4) 0.25724(14) 0.7182(4) 0.0355(8) Uani d . 1 1
H H33A 1.1680 0.2282 0.7974 0.043 Uiso calc R 1 1
C C34 1.2093(4) 0.26109(13) 0.6115(4) 0.0322(8) Uani d . 1 1
H H34A 1.3001 0.2352 0.6170 0.039 Uiso calc R 1 1
C C35 1.1552(4) 0.30282(13) 0.4955(3) 0.0291(7) Uani d . 1 1
H H35A 1.2070 0.3053 0.4192 0.035 Uiso calc R 1 1
C C36 1.0258(4) 0.34111(12) 0.4900(3) 0.0242(6) Uani d . 1 1
H H36A 0.9902 0.3699 0.4100 0.029 Uiso calc R 1 1
C C41 0.5692(4) 0.60614(12) 0.6443(3) 0.0242(7) Uani d . 1 1
C C42 0.4388(4) 0.56465(13) 0.6016(4) 0.0348(8) Uani d . 1 1
H H42A 0.4593 0.5305 0.6623 0.042 Uiso calc R 1 1
C C43 0.2795(4) 0.57226(15) 0.4718(4) 0.0442(9) Uani d . 1 1
H H43A 0.1917 0.5434 0.4435 0.053 Uiso calc R 1 1
C C44 0.2479(4) 0.62216(16) 0.3829(4) 0.0436(9) Uani d . 1 1
H H44A 0.1395 0.6273 0.2924 0.052 Uiso calc R 1 1
C C45 0.3742(4) 0.66375(15) 0.4266(4) 0.0389(8) Uani d . 1 1
H H45A 0.3521 0.6981 0.3669 0.047 Uiso calc R 1 1
C C46 0.5341(4) 0.65648(13) 0.5570(4) 0.0307(7) Uani d . 1 1
H H46A 0.6200 0.6860 0.5866 0.037 Uiso calc R 1 1
C C51 0.7100(4) 0.59382(12) 0.9423(3) 0.0244(7) Uani d . 1 1
C C52 0.7844(4) 0.55322(13) 1.0613(4) 0.0355(8) Uani d . 1 1
H H52A 0.8529 0.5233 1.0448 0.043 Uiso calc R 1 1
C C53 0.7604(4) 0.55555(16) 1.2037(4) 0.0452(10) Uani d . 1 1
H H53A 0.8146 0.5277 1.2842 0.054 Uiso calc R 1 1
C C54 0.6586(5) 0.59792(17) 1.2298(4) 0.0460(10) Uani d . 1 1
H H54A 0.6456 0.6001 1.3289 0.055 Uiso calc R 1 1
C C55 0.5768(4) 0.63677(15) 1.1108(4) 0.0382(8) Uani d . 1 1
H H55A 0.5029 0.6653 1.1255 0.046 Uiso calc R 1 1
C C56 0.6017(4) 0.63455(13) 0.9692(4) 0.0321(7) Uani d . 1 1
H H56A 0.5433 0.6616 0.8876 0.038 Uiso calc R 1 1
C C61 0.8871(4) 0.64051(11) 0.8003(3) 0.0242(7) Uani d . 1 1
C C62 0.9465(4) 0.68078(12) 0.9228(4) 0.0295(7) Uani d . 1 1
H H62A 0.8978 0.6819 1.0014 0.035 Uiso calc R 1 1
C C63 1.0779(4) 0.71948(13) 0.9296(4) 0.0364(8) Uani d . 1 1
H H63A 1.1179 0.7468 1.0135 0.044 Uiso calc R 1 1
C C64 1.1499(4) 0.71877(13) 0.8180(4) 0.0338(8) Uani d . 1 1
H H64A 1.2393 0.7453 0.8240 0.041 Uiso calc R 1 1
C C65 1.0909(4) 0.67883(13) 0.6957(4) 0.0324(7) Uani d . 1 1
H H65A 1.1407 0.6777 0.6177 0.039 Uiso calc R 1 1
C C66 0.9601(4) 0.64067(12) 0.6869(3) 0.0279(7) Uani d . 1 1
H H66A 0.9194 0.6140 0.6015 0.033 Uiso calc R 1 1
H H1 0.742(3) 0.5239(12) 0.676(3) 0.017(8) Uiso d . 1 1

loop_
_atom_site_aniso_label
_atom_site_aniso_U_11
_atom_site_aniso_U_22
_atom_site_aniso_U_33
_atom_site_aniso_U_12
_atom_site_aniso_U_13
_atom_site_aniso_U_23
S1 0.0295(4) 0.0185(3) 0.0221(4) -0.0008(3) 0.0077(3) 0.0032(3)
N1 0.0254(14) 0.0186(13) 0.0276(15) -0.0025(11) 0.0018(12) -0.0080(11)
C1 0.0235(15) 0.0218(15) 0.0280(17) -0.0080(12) 0.0071(13) 0.0032(13)
C2 0.0270(15) 0.0234(16) 0.0445(18) -0.0023(13) 0.0166(14) 0.0061(15)
C3 0.0244(16) 0.0309(18) 0.051(2) -0.0019(14) 0.0074(16) 0.0084(17)
C4 0.0296(17) 0.0229(16) 0.046(2) -0.0061(13) -0.0032(15) 0.0010(15)
C5 0.0320(17) 0.0198(15) 0.0352(18) -0.0051(13) 0.0011(15) -0.0021(14)
C6 0.0300(16) 0.0153(14) 0.0287(17) -0.0035(12) 0.0099(14) 0.0041(13)
C7 0.0198(13) 0.0148(13) 0.0195(14) -0.0012(11) 0.0070(12) 0.0034(12)
C8 0.0304(16) 0.0172(14) 0.0230(15) -0.0008(12) 0.0092(13) -0.0012(12)
C11 0.0227(14) 0.0204(14) 0.0174(15) 0.0000(12) 0.0089(12) 0.0005(12)
C12 0.0308(16) 0.0215(16) 0.0295(17) 0.0026(13) 0.0055(14) -0.0005(13)
C13 0.0229(15) 0.0320(18) 0.0317(18) 0.0051(13) 0.0002(14) 0.0099(15)
C14 0.0227(15) 0.0432(19) 0.0189(16) -0.0106(14) 0.0048(13) -0.0035(14)
C15 0.0302(17) 0.0278(16) 0.0367(18) -0.0052(14) 0.0165(15) -0.0104(14)
C16 0.0230(15) 0.0246(15) 0.0247(16) 0.0009(12) 0.0096(13) 0.0002(13)
C21 0.0228(14) 0.0133(13) 0.0168(14) 0.0046(11) 0.0064(12) 0.0036(11)
C22 0.0230(15) 0.0422(18) 0.0228(16) 0.0007(14) 0.0092(13) -0.0043(14)
C23 0.0233(15) 0.046(2) 0.0361(19) -0.0021(14) 0.0164(15) -0.0045(16)
C24 0.0366(18) 0.0369(18) 0.0221(16) 0.0089(14) 0.0172(14) 0.0044(14)
C25 0.0327(16) 0.0287(16) 0.0188(15) 0.0015(13) 0.0105(13) -0.0016(13)
C26 0.0227(14) 0.0209(15) 0.0243(15) -0.0019(12) 0.0075(13) 0.0037(12)
C31 0.0180(13) 0.0235(15) 0.0163(14) -0.0029(11) 0.0062(11) -0.0012(12)
C32 0.0285(16) 0.0309(16) 0.0251(16) 0.0050(13) 0.0155(13) 0.0039(14)
C33 0.0423(19) 0.0336(19) 0.0308(18) 0.0146(15) 0.0146(16) 0.0066(15)
C34 0.0257(16) 0.0344(18) 0.0354(18) 0.0106(14) 0.0111(15) -0.0006(15)
C35 0.0275(16) 0.0393(18) 0.0275(17) -0.0037(14) 0.0186(14) -0.0066(14)
C36 0.0263(15) 0.0240(15) 0.0212(15) -0.0014(13) 0.0083(13) -0.0003(12)
C41 0.0279(16) 0.0262(16) 0.0183(15) 0.0052(13) 0.0091(13) -0.0026(13)
C42 0.0324(18) 0.0322(17) 0.0352(19) -0.0002(14) 0.0084(15) 0.0036(15)
C43 0.0320(19) 0.043(2) 0.048(2) -0.0010(16) 0.0056(17) -0.0078(18)
C44 0.0309(18) 0.063(3) 0.0275(18) 0.0101(18) 0.0021(15) -0.0063(18)
C45 0.042(2) 0.047(2) 0.0294(19) 0.0180(17) 0.0163(16) 0.0148(16)
C46 0.0351(17) 0.0312(17) 0.0313(17) 0.0045(14) 0.0191(15) 0.0036(14)
C51 0.0268(15) 0.0213(15) 0.0228(15) -0.0110(12) 0.0074(13) -0.0006(13)
C52 0.0326(17) 0.0398(19) 0.0291(18) -0.0058(15) 0.0068(15) 0.0079(15)
C53 0.0334(19) 0.064(3) 0.031(2) -0.0087(18) 0.0054(16) 0.0215(18)
C54 0.044(2) 0.075(3) 0.0207(18) -0.032(2) 0.0151(16) -0.0044(19)
C55 0.048(2) 0.0394(19) 0.0347(19) -0.0236(17) 0.0243(16) -0.0152(17)
C56 0.0425(18) 0.0241(16) 0.0332(18) -0.0085(15) 0.0190(15) -0.0007(15)
C61 0.0297(16) 0.0177(15) 0.0244(15) 0.0024(12) 0.0099(13) 0.0055(12)
C62 0.0382(18) 0.0236(15) 0.0352(18) -0.0038(14) 0.0237(15) -0.0040(14)
C63 0.0426(19) 0.0266(17) 0.046(2) -0.0096(14) 0.0240(17) -0.0114(15)
C64 0.0348(18) 0.0287(17) 0.046(2) -0.0032(14) 0.0246(16) -0.0011(16)
C65 0.0390(19) 0.0361(18) 0.0308(18) 0.0025(15) 0.0230(16) 0.0057(15)
C66 0.0326(17) 0.0236(16) 0.0257(16) 0.0047(13) 0.0098(14) 0.0019(13)

loop_
_atom_type_symbol
_atom_type_description
_atom_type_scat_dispersion_real
_atom_type_scat_dispersion_imag
_atom_type_scat_source
C C 0.0033 0.0016 'International Tables Vol C Tables 4.2.6.8 and 6.1.1.4'
H H 0.0000 0.0000 'International Tables Vol C Tables 4.2.6.8 and 6.1.1.4'
N N 0.0061 0.0033 'International Tables Vol C Tables 4.2.6.8 and 6.1.1.4'
S S 0.1246 0.1234 'International Tables Vol C Tables 4.2.6.8 and 6.1.1.4'

loop_
_geom_angle_atom_site_label_1
_geom_angle_atom_site_label_2
_geom_angle_atom_site_label_3
_geom_angle
C1 S1 C7 106.66(12)
C6 N1 C8 127.3(2)
C6 N1 H1 111(2)
C8 N1 H1 115(2)
C2 C1 C6 120.9(3)
C2 C1 S1 120.1(2)
C6 C1 S1 119.0(2)
C1 C2 C3 120.4(3)
C1 C2 H2A 119.8
C3 C2 H2A 119.8
C4 C3 C2 118.9(3)
C4 C3 H3A 120.6
C2 C3 H3A 120.6
C5 C4 C3 121.3(3)
C5 C4 H4A 119.3
C3 C4 H4A 119.3
C4 C5 C6 121.3(3)
C4 C5 H5A 119.3
C6 C5 H5A 119.3
N1 C6 C5 122.9(3)
N1 C6 C1 120.0(2)
C5 C6 C1 117.1(3)
C21 C7 C31 112.2(2)
C21 C7 C11 111.8(2)
C31 C7 C11 110.0(2)
C21 C7 S1 111.69(18)
C31 C7 S1 108.55(18)
C11 C7 S1 102.17(16)
N1 C8 C51 110.1(2)
N1 C8 C41 105.2(2)
C51 C8 C41 108.7(2)
N1 C8 C61 109.3(2)
C51 C8 C61 111.7(2)
C41 C8 C61 111.7(2)
C16 C11 C12 117.9(2)
C16 C11 C7 120.2(2)
C12 C11 C7 121.8(2)
C13 C12 C11 120.9(3)
C13 C12 H12A 119.5
C11 C12 H12A 119.5
C14 C13 C12 120.8(3)
C14 C13 H13A 119.6
C12 C13 H13A 119.6
C13 C14 C15 119.2(3)
C13 C14 H14A 120.4
C15 C14 H14A 120.4
C14 C15 C16 120.6(3)
C14 C15 H15A 119.7
C16 C15 H15A 119.7
C11 C16 C15 120.6(3)
C11 C16 H16A 119.7
C15 C16 H16A 119.7
C22 C21 C26 117.1(3)
C22 C21 C7 121.5(2)
C26 C21 C7 121.2(2)
C21 C22 C23 121.6(3)
C21 C22 H22A 119.2
C23 C22 H22A 119.2
C24 C23 C22 120.4(3)
C24 C23 H23A 119.8
C22 C23 H23A 119.8
C23 C24 C25 119.1(3)
C23 C24 H24A 120.4
C25 C24 H24A 120.4
C26 C25 C24 120.6(3)
C26 C25 H25A 119.7
C24 C25 H25A 119.7
C25 C26 C21 121.2(3)
C25 C26 H26A 119.4
C21 C26 H26A 119.4
C32 C31 C36 117.4(3)
C32 C31 C7 121.7(2)
C36 C31 C7 120.7(2)
C33 C32 C31 120.6(3)
C33 C32 H32A 119.7
C31 C32 H32A 119.7
C34 C33 C32 121.2(3)
C34 C33 H33A 119.4
C32 C33 H33A 119.4
C33 C34 C35 119.5(3)
C33 C34 H34A 120.3
C35 C34 H34A 120.3
C34 C35 C36 120.1(3)
C34 C35 H35A 119.9
C36 C35 H35A 119.9
C35 C36 C31 121.2(3)
C35 C36 H36A 119.4
C31 C36 H36A 119.4
C42 C41 C46 118.5(3)
C42 C41 C8 118.9(3)
C46 C41 C8 122.5(3)
C43 C42 C41 120.9(3)
C43 C42 H42A 119.5
C41 C42 H42A 119.5
C42 C43 C44 120.0(3)
C42 C43 H43A 120.0
C44 C43 H43A 120.0
C45 C44 C43 119.4(3)
C45 C44 H44A 120.3
C43 C44 H44A 120.3
C44 C45 C46 120.9(3)
C44 C45 H45A 119.5
C46 C45 H45A 119.5
C45 C46 C41 120.2(3)
C45 C46 H46A 119.9
C41 C46 H46A 119.9
C52 C51 C56 116.7(3)
C52 C51 C8 122.5(3)
C56 C51 C8 120.8(3)
C53 C52 C51 121.1(3)
C53 C52 H52A 119.4
C51 C52 H52A 119.4
C54 C53 C52 120.7(3)
C54 C53 H53A 119.6
C52 C53 H53A 119.6
C55 C54 C53 119.1(3)
C55 C54 H54A 120.5
C53 C54 H54A 120.5
C54 C55 C56 120.0(3)
C54 C55 H55A 120.0
C56 C55 H55A 120.0
C55 C56 C51 122.1(3)
C55 C56 H56A 118.9
C51 C56 H56A 118.9
C66 C61 C62 118.3(3)
C66 C61 C8 119.5(3)
C62 C61 C8 122.2(3)
C61 C62 C63 119.9(3)
C61 C62 H62A 120.1
C63 C62 H62A 120.1
C64 C63 C62 121.2(3)
C64 C63 H63A 119.4
C62 C63 H63A 119.4
C63 C64 C65 119.2(3)
C63 C64 H64A 120.4
C65 C64 H64A 120.4
C66 C65 C64 120.1(3)
C66 C65 H65A 119.9
C64 C65 H65A 119.9
C65 C66 C61 121.3(3)
C65 C66 H66A 119.3
C61 C66 H66A 119.3

loop_
_geom_bond_atom_site_label_1
_geom_bond_atom_site_label_2
_geom_bond_distance
S1 C1 1.779(3)
S1 C7 1.896(3)
N1 C6 1.391(3)
N1 C8 1.482(4)
N1 H1 0.81(3)
C1 C2 1.386(4)
C1 C6 1.406(4)
C2 C3 1.389(4)
C2 H2A 0.9500
C3 C4 1.371(5)
C3 H3A 0.9500
C4 C5 1.371(4)
C4 H4A 0.9500
C5 C6 1.397(4)
C5 H5A 0.9500
C7 C21 1.532(4)
C7 C31 1.541(4)
C7 C11 1.543(4)
C8 C51 1.534(4)
C8 C41 1.546(4)
C8 C61 1.548(4)
C11 C16 1.389(4)
C11 C12 1.390(4)
C12 C13 1.389(4)
C12 H12A 0.9500
C13 C14 1.363(4)
C13 H13A 0.9500
C14 C15 1.380(4)
C14 H14A 0.9500
C15 C16 1.392(4)
C15 H15A 0.9500
C16 H16A 0.9500
C21 C22 1.383(4)
C21 C26 1.399(4)
C22 C23 1.393(4)
C22 H22A 0.9500
C23 C24 1.367(4)
C23 H23A 0.9500
C24 C25 1.383(4)
C24 H24A 0.9500
C25 C26 1.378(4)
C25 H25A 0.9500
C26 H26A 0.9500
C31 C32 1.394(4)
C31 C36 1.397(4)
C32 C33 1.381(4)
C32 H32A 0.9500
C33 C34 1.362(4)
C33 H33A 0.9500
C34 C35 1.378(4)
C34 H34A 0.9500
C35 C36 1.381(4)
C35 H35A 0.9500
C36 H36A 0.9500
C41 C42 1.387(4)
C41 C46 1.390(4)
C42 C43 1.382(4)
C42 H42A 0.9500
C43 C44 1.389(5)
C43 H43A 0.9500
C44 C45 1.366(5)
C44 H44A 0.9500
C45 C46 1.387(4)
C45 H45A 0.9500
C46 H46A 0.9500
C51 C52 1.389(4)
C51 C56 1.395(4)
C52 C53 1.385(5)
C52 H52A 0.9500
C53 C54 1.382(5)
C53 H53A 0.9500
C54 C55 1.370(5)
C54 H54A 0.9500
C55 C56 1.383(4)
C55 H55A 0.9500
C56 H56A 0.9500
C61 C66 1.385(4)
C61 C62 1.393(4)
C62 C63 1.396(4)
C62 H62A 0.9500
C63 C64 1.365(4)
C63 H63A 0.9500
C64 C65 1.387(4)
C64 H64A 0.9500
C65 C66 1.380(4)
C65 H65A 0.9500
C66 H66A 0.9500

loop_
_geom_hbond_atom_site_label_D
_geom_hbond_atom_site_label_H
_geom_hbond_atom_site_label_A
_geom_hbond_distance_DH
_geom_hbond_distance_HA
_geom_hbond_distance_DA
_geom_hbond_angle_DHA
_geom_hbond_publ_flag
N1 H1 S1 0.81(3) 2.46(3) 2.984(3) 123.0(10) y

loop_
_geom_torsion_atom_site_label_1
_geom_torsion_atom_site_label_2
_geom_torsion_atom_site_label_3
_geom_torsion_atom_site_label_4
_geom_torsion
C7 S1 C1 C2 77.1(3)
C7 S1 C1 C6 -105.3(2)
C6 C1 C2 C3 3.0(4)
S1 C1 C2 C3 -179.4(2)
C1 C2 C3 C4 -0.7(4)
C2 C3 C4 C5 -1.5(5)
C3 C4 C5 C6 1.3(5)
C8 N1 C6 C5 31.6(5)
C8 N1 C6 C1 -151.0(3)
C4 C5 C6 N1 178.4(3)
C4 C5 C6 C1 1.0(4)
C2 C1 C6 N1 179.3(3)
S1 C1 C6 N1 1.7(3)
C2 C1 C6 C5 -3.1(4)
S1 C1 C6 C5 179.3(2)
C1 S1 C7 C21 52.5(2)
C1 S1 C7 C31 -71.7(2)
C1 S1 C7 C11 172.12(18)
C6 N1 C8 C51 -94.4(3)
C6 N1 C8 C41 148.7(3)
C6 N1 C8 C61 28.6(4)
C21 C7 C11 C16 -98.2(3)
C31 C7 C11 C16 27.1(3)
S1 C7 C11 C16 142.2(2)
C21 C7 C11 C12 78.6(3)
C31 C7 C11 C12 -156.0(3)
S1 C7 C11 C12 -40.9(3)
C16 C11 C12 C13 -2.0(4)
C7 C11 C12 C13 -179.0(3)
C11 C12 C13 C14 1.6(5)
C12 C13 C14 C15 -0.4(5)
C13 C14 C15 C16 -0.5(5)
C12 C11 C16 C15 1.2(4)
C7 C11 C16 C15 178.2(3)
C14 C15 C16 C11 0.0(4)
C31 C7 C21 C22 -119.3(3)
C11 C7 C21 C22 4.7(3)
S1 C7 C21 C22 118.5(2)
C31 C7 C21 C26 55.8(3)
C11 C7 C21 C26 179.9(2)
S1 C7 C21 C26 -66.4(3)
C26 C21 C22 C23 0.7(4)
C7 C21 C22 C23 176.0(3)
C21 C22 C23 C24 0.6(5)
C22 C23 C24 C25 -0.9(5)
C23 C24 C25 C26 -0.2(4)
C24 C25 C26 C21 1.7(4)
C22 C21 C26 C25 -1.9(4)
C7 C21 C26 C25 -177.2(2)
C21 C7 C31 C32 18.8(3)
C11 C7 C31 C32 -106.3(3)
S1 C7 C31 C32 142.7(2)
C21 C7 C31 C36 -166.7(2)
C11 C7 C31 C36 68.2(3)
S1 C7 C31 C36 -42.8(3)
C36 C31 C32 C33 1.6(4)
C7 C31 C32 C33 176.3(3)
C31 C32 C33 C34 -0.8(5)
C32 C33 C34 C35 -0.7(5)
C33 C34 C35 C36 1.3(5)
C34 C35 C36 C31 -0.5(4)
C32 C31 C36 C35 -0.9(4)
C7 C31 C36 C35 -175.7(2)
N1 C8 C41 C42 51.0(4)
C51 C8 C41 C42 -66.9(3)
C61 C8 C41 C42 169.5(3)
N1 C8 C41 C46 -130.5(3)
C51 C8 C41 C46 111.6(3)
C61 C8 C41 C46 -12.0(4)
C46 C41 C42 C43 2.1(5)
C8 C41 C42 C43 -179.3(3)
C41 C42 C43 C44 -0.4(5)
C42 C43 C44 C45 -1.1(5)
C43 C44 C45 C46 0.9(5)
C44 C45 C46 C41 0.8(5)
C42 C41 C46 C45 -2.2(5)
C8 C41 C46 C45 179.2(3)
N1 C8 C51 C52 21.6(4)
C41 C8 C51 C52 136.3(3)
C61 C8 C51 C52 -100.0(3)
N1 C8 C51 C56 -159.5(3)
C41 C8 C51 C56 -44.8(3)
C61 C8 C51 C56 78.8(3)
C56 C51 C52 C53 -3.9(4)
C8 C51 C52 C53 175.0(3)
C51 C52 C53 C54 1.3(5)
C52 C53 C54 C55 2.0(5)
C53 C54 C55 C56 -2.3(5)
C54 C55 C56 C51 -0.5(4)
C52 C51 C56 C55 3.6(4)
C8 C51 C56 C55 -175.3(3)
N1 C8 C61 C66 45.9(3)
C51 C8 C61 C66 168.0(2)
C41 C8 C61 C66 -70.1(3)
N1 C8 C61 C62 -132.9(3)
C51 C8 C61 C62 -10.8(4)
C41 C8 C61 C62 111.1(3)
C66 C61 C62 C63 -0.7(4)
C8 C61 C62 C63 178.1(3)
C61 C62 C63 C64 0.0(5)
C62 C63 C64 C65 0.1(5)
C63 C64 C65 C66 0.5(5)
C64 C65 C66 C61 -1.1(4)
C62 C61 C66 C65 1.2(4)
C8 C61 C66 C65 -177.6(3)

loop_
_cod_related_entry_id
_cod_related_entry_database
_cod_related_entry_code
1 ChemSpider 30657151
